data_4509952
loop_
_publ_author_name
'Putta, Anjaneyulu'
'Mottishaw, Jeffery D.'
'Wang, Zhihua'
'Sun, Haoran'

_publ_section_title
;
 Rational Design of Lamellar \p--\p Stacked Organic Crystalline Materials
 with Short Interplanar Distance
;
_journal_issue 1
_journal_name_full 'Crystal Growth &amp; Design'
_journal_page_first 350
_journal_paper_doi 10.1021/cg401637a
_journal_volume 14
_journal_year 2014
_chemical_formula_moiety 'C28 H10 F18 N2'
_chemical_formula_sum 'C28 H10 F18 N2'
_chemical_formula_weight 716.38
_chemical_name_common 11,12-bisC4F9dibenzphenazine
_chemical_name_systematic 11,12-bis(perfluorobutyl)-dibenz[a,c]phenazine
_space_group_IT_number 61
_symmetry_cell_setting orthorhombic
_symmetry_space_group_name_Hall '-P 2ac 2ab'
_symmetry_space_group_name_H-M 'P b c a'
_atom_sites_solution_hydrogens geom
_atom_sites_solution_primary direct
_atom_sites_solution_secondary difmap
_audit_creation_method SHELXL-97
_cell_angle_alpha 90.00
_cell_angle_beta 90.00
_cell_angle_gamma 90.00
_cell_formula_units_Z 8
_cell_length_a 7.3069(11)
_cell_length_b 17.986(3)
_cell_length_c 39.263(6)
_cell_measurement_reflns_used 9971
_cell_measurement_temperature 100(2)
_cell_measurement_theta_max 19.27
_cell_measurement_theta_min 2.32
_cell_volume 5160.0(14)
_computing_cell_refinement 'Bruker SMART'
_computing_data_collection 'Bruker SMART'
_computing_data_reduction 'Bruker SAINT'
_computing_molecular_graphics 'Bruker SHELXTL'
_computing_publication_material 'Bruker SHELXTL'
_computing_structure_refinement 'SHELXL-97 (Sheldrick, 1997)'
_computing_structure_solution 'Bruker SHELXTL'
_diffrn_ambient_temperature 100(2)
_diffrn_measured_fraction_theta_full 0.999
_diffrn_measured_fraction_theta_max 0.999
_diffrn_measurement_device_type 'CCD area detector'
_diffrn_measurement_method 'phi and omega scans'
_diffrn_radiation_monochromator graphite
_diffrn_radiation_source 'fine-focus sealed tube'
_diffrn_radiation_type MoK\a
_diffrn_radiation_wavelength 0.71073
_diffrn_reflns_av_R_equivalents 0.0418
_diffrn_reflns_av_sigmaI/netI 0.0191
_diffrn_reflns_limit_h_max 6
_diffrn_reflns_limit_h_min -6
_diffrn_reflns_limit_k_max 16
_diffrn_reflns_limit_k_min -16
_diffrn_reflns_limit_l_max 36
_diffrn_reflns_limit_l_min -36
_diffrn_reflns_number 25717
_diffrn_reflns_theta_full 19.27
_diffrn_reflns_theta_max 19.27
_diffrn_reflns_theta_min 2.07
_exptl_absorpt_coefficient_mu 0.201
_exptl_absorpt_correction_T_max 0.9591
_exptl_absorpt_correction_T_min 0.9515
_exptl_absorpt_correction_type multi-scan
_exptl_absorpt_process_details SADABS
_exptl_crystal_colour Yellow
_exptl_crystal_density_diffrn 1.844
_exptl_crystal_density_method 'not measured'
_exptl_crystal_description Needle
_exptl_crystal_F_000 2832
_exptl_crystal_size_max 0.6
_exptl_crystal_size_mid 0.2
_exptl_crystal_size_min 0.1
_refine_diff_density_max 0.842
_refine_diff_density_min -0.451
_refine_diff_density_rms 0.072
_refine_ls_extinction_method none
_refine_ls_goodness_of_fit_ref 1.065
_refine_ls_hydrogen_treatment constr
_refine_ls_matrix_type full
_refine_ls_number_parameters 433
_refine_ls_number_reflns 2165
_refine_ls_number_restraints 0
_refine_ls_restrained_S_all 1.065
_refine_ls_R_factor_all 0.0602
_refine_ls_R_factor_gt 0.0536
_refine_ls_shift/su_max 0.014
_refine_ls_shift/su_mean 0.002
_refine_ls_structure_factor_coef Fsqd
_refine_ls_weighting_details 'calc w=1/[\s^2^(Fo^2^)+(0.0773P)^2^+25.5698P] where P=(Fo^2^+2Fc^2^)/3'
_refine_ls_weighting_scheme calc
_refine_ls_wR_factor_gt 0.1391
_refine_ls_wR_factor_ref 0.1487
_reflns_number_gt 1924
_reflns_number_total 2165
_reflns_threshold_expression >2sigma(I)
_cod_data_source_file cg401637a_si_002.cif
_cod_data_source_block 12185
_cod_depositor_comments
;
The following automatic conversions were performed:

'_symmetry_cell_setting' value 'Orthorhombic' changed to
'orthorhombic' according to
/usr/data/users/saulius/automatic-downloads/current/ACS/lib/dictionaries/cif_core.dic
dictionary named 'cif_core.dic' version 2.4.2 from 2011-04-26.

Automatic conversion script
Id: cif_fix_values 2281 2013-09-26 08:29:07Z andrius 
;
_cod_original_cell_volume 5159.9(13)
_cod_original_sg_symbol_H-M 'Pbca '
_cod_database_code 4509952

loop_
_symmetry_equiv_pos_as_xyz
'x, y, z'
'-x+1/2, -y, z+1/2'
'x+1/2, -y+1/2, -z'
'-x, y+1/2, -z+1/2'
'-x, -y, -z'
'x-1/2, y, -z-1/2'
'-x-1/2, y-1/2, z'
'x, -y-1/2, z-1/2'

loop_
_atom_site_label
_atom_site_type_symbol
_atom_site_fract_x
_atom_site_fract_y
_atom_site_fract_z
_atom_site_U_iso_or_equiv
_atom_site_adp_type
_atom_site_occupancy
_atom_site_symmetry_multiplicity
_atom_site_calc_flag
_atom_site_refinement_flags
F10 F 0.6320(4) 0.09899(18) 0.06004(8) 0.0283(9) Uani 1 1 d .
F4 F 0.3819(4) -0.03345(18) 0.14306(8) 0.0337(9) Uani 1 1 d .
F3 F 0.3758(4) 0.02781(17) 0.09550(8) 0.0276(9) Uani 1 1 d .
F1 F 0.7537(4) -0.01693(17) 0.08719(8) 0.0264(9) Uani 1 1 d .
F12 F 1.0258(4) 0.08095(19) 0.08031(8) 0.0291(9) Uani 1 1 d .
F14 F 0.9027(5) 0.0559(2) 0.01820(8) 0.0382(10) Uani 1 1 d .
F13 F 1.0332(5) 0.20005(19) 0.07236(8) 0.0347(10) Uani 1 1 d .
F11 F 0.6879(5) 0.21508(18) 0.06939(7) 0.0333(10) Uani 1 1 d .
F2 F 0.7309(4) -0.06413(17) 0.13781(7) 0.0267(9) Uani 1 1 d .
F18 F 1.1592(5) 0.1135(2) -0.02133(8) 0.0507(11) Uani 1 1 d .
F7 F 0.1607(6) -0.0682(2) 0.05998(10) 0.0568(12) Uani 1 1 d .
F15 F 0.8567(6) 0.1726(2) 0.00890(9) 0.0594(13) Uani 1 1 d .
F6 F 0.4579(6) -0.1587(2) 0.11498(12) 0.0664(14) Uani 1 1 d .
F5 F 0.5091(6) -0.1090(3) 0.06576(13) 0.0869(19) Uani 1 1 d .
N2 N 0.8253(6) 0.2590(3) 0.18764(12) 0.0192(12) Uani 1 1 d .
F16 F 1.2674(6) 0.0829(3) 0.02664(10) 0.0697(14) Uani 1 1 d .
F8 F 0.1032(5) -0.0996(2) 0.11042(10) 0.0536(12) Uani 1 1 d .
F9 F 0.1825(5) -0.1824(2) 0.07417(12) 0.0631(13) Uani 1 1 d .
C7 C 0.7750(7) 0.1884(3) 0.23904(14) 0.0167(15) Uani 1 1 d .
C11 C 0.8313(7) 0.2503(3) 0.29459(14) 0.0196(15) Uani 1 1 d .
N1 N 0.7264(6) 0.1273(3) 0.22231(12) 0.0190(12) Uani 1 1 d .
F17 F 1.2216(8) 0.1972(3) 0.01446(12) 0.107(2) Uani 1 1 d .
C6 C 0.7284(7) 0.1309(3) 0.18785(15) 0.0162(15) Uani 1 1 d .
C10 C 0.8941(7) 0.3192(3) 0.24057(14) 0.0179(15) Uani 1 1 d .
C9 C 0.7726(7) 0.1878(3) 0.27639(14) 0.0176(15) Uani 1 1 d .
C8 C 0.8299(7) 0.2548(3) 0.22131(15) 0.0169(15) Uani 1 1 d .
C16 C 0.9564(8) 0.3826(3) 0.22332(15) 0.0212(15) Uani 1 1 d .
H16 H 0.9561 0.3835 0.1996 0.025 Uiso 1 1 calc R
C13 C 0.9581(8) 0.3802(3) 0.29358(15) 0.0246(16) Uani 1 1 d .
H13 H 0.9589 0.3804 0.3173 0.030 Uiso 1 1 calc R
C15 C 1.0178(8) 0.4433(3) 0.24098(16) 0.0254(16) Uani 1 1 d .
H15 H 1.0593 0.4851 0.2294 0.030 Uiso 1 1 calc R
C12 C 0.8958(8) 0.3171(3) 0.27653(14) 0.0195(15) Uani 1 1 d .
C20 C 0.7100(8) 0.1247(3) 0.29359(14) 0.0206(15) Uani 1 1 d .
H20 H 0.6708 0.0836 0.2812 0.025 Uiso 1 1 calc R
C21 C 0.6642(8) -0.0093(3) 0.11688(15) 0.0218(15) Uani 1 1 d .
C14 C 1.0177(8) 0.4417(3) 0.27653(15) 0.0248(16) Uani 1 1 d .
H14 H 1.0586 0.4829 0.2887 0.030 Uiso 1 1 calc R
C22 C 0.4583(8) -0.0286(3) 0.11162(14) 0.0216(15) Uani 1 1 d .
C4 C 0.7691(7) 0.1976(3) 0.13469(15) 0.0201(15) Uani 1 1 d .
H4 H 0.7923 0.2420 0.1234 0.024 Uiso 1 1 calc R
C3 C 0.7318(7) 0.1351(3) 0.11598(14) 0.0178(15) Uani 1 1 d .
C1 C 0.6900(7) 0.0664(3) 0.16829(15) 0.0196(15) Uani 1 1 d .
H1 H 0.6592 0.0227 0.1796 0.024 Uiso 1 1 calc R
C18 C 0.7656(8) 0.1840(4) 0.34659(15) 0.0266(16) Uani 1 1 d .
H18 H 0.7638 0.1827 0.3703 0.032 Uiso 1 1 calc R
C25 C 0.7438(8) 0.1452(3) 0.07764(15) 0.0229(16) Uani 1 1 d .
C24 C 0.2131(10) -0.1140(4) 0.08368(17) 0.0323(18) Uani 1 1 d .
C2 C 0.6967(7) 0.0662(3) 0.13338(14) 0.0181(15) Uani 1 1 d .
C19 C 0.7057(8) 0.1229(3) 0.32854(15) 0.0243(16) Uani 1 1 d .
H19 H 0.6629 0.0810 0.3399 0.029 Uiso 1 1 calc R
C17 C 0.8275(8) 0.2461(3) 0.33043(14) 0.0227(16) Uani 1 1 d .
H17 H 0.8679 0.2863 0.3432 0.027 Uiso 1 1 calc R
C5 C 0.7734(7) 0.1965(3) 0.17063(14) 0.0177(15) Uani 1 1 d .
C26 C 0.9421(8) 0.1376(3) 0.06417(14) 0.0217(15) Uani 1 1 d .
C27 C 0.9624(9) 0.1246(3) 0.02524(15) 0.0287(17) Uani 1 1 d .
C28 C 1.1588(10) 0.1305(4) 0.01163(16) 0.0373(19) Uani 1 1 d .
C23 C 0.4139(9) -0.1009(4) 0.09302(19) 0.0362(18) Uani 1 1 d .

loop_
_atom_site_aniso_label
_atom_site_aniso_U_11
_atom_site_aniso_U_22
_atom_site_aniso_U_33
_atom_site_aniso_U_23
_atom_site_aniso_U_13
_atom_site_aniso_U_12
F10 0.025(2) 0.041(2) 0.0183(18) -0.0010(16) -0.0043(16) -0.0031(18)
F4 0.030(2) 0.049(2) 0.022(2) 0.0039(17) 0.0030(17) -0.0005(17)
F3 0.0230(19) 0.027(2) 0.033(2) 0.0054(17) -0.0070(16) 0.0036(17)
F1 0.0241(19) 0.037(2) 0.018(2) -0.0072(16) 0.0041(17) -0.0004(16)
F12 0.026(2) 0.041(2) 0.0210(19) 0.0079(17) -0.0010(16) 0.0029(18)
F14 0.033(2) 0.051(3) 0.031(2) -0.0169(17) 0.0054(17) -0.007(2)
F13 0.043(2) 0.035(2) 0.026(2) -0.0068(16) 0.0056(17) -0.0140(19)
F11 0.049(2) 0.034(2) 0.0171(19) 0.0030(16) -0.0034(16) 0.0114(19)
F2 0.032(2) 0.026(2) 0.023(2) -0.0020(16) -0.0083(16) 0.0049(16)
F18 0.053(3) 0.083(3) 0.016(2) -0.0017(19) 0.0087(18) 0.004(2)
F7 0.067(3) 0.050(3) 0.054(3) 0.007(2) -0.033(2) -0.017(2)
F15 0.086(3) 0.074(3) 0.018(2) 0.007(2) 0.002(2) 0.043(3)
F6 0.047(3) 0.033(2) 0.119(4) -0.004(3) -0.032(3) 0.005(2)
F5 0.046(3) 0.121(4) 0.093(4) -0.087(3) 0.045(3) -0.046(3)
N2 0.017(3) 0.025(3) 0.015(3) 0.000(3) 0.000(2) 0.003(2)
F16 0.031(2) 0.141(4) 0.037(3) 0.024(3) 0.003(2) 0.005(3)
F8 0.036(2) 0.079(3) 0.046(3) -0.004(2) -0.003(2) -0.009(2)
F9 0.046(3) 0.038(3) 0.105(4) -0.022(2) -0.020(2) -0.003(2)
C7 0.010(3) 0.017(4) 0.024(4) 0.001(3) -0.001(3) 0.003(3)
C11 0.012(3) 0.023(4) 0.024(4) -0.003(3) -0.003(3) 0.002(3)
N1 0.015(3) 0.022(3) 0.020(4) 0.002(3) 0.001(2) 0.001(2)
F17 0.156(5) 0.083(4) 0.082(4) -0.041(3) 0.082(4) -0.083(4)
C6 0.012(3) 0.018(4) 0.019(4) 0.002(3) 0.000(3) 0.002(3)
C10 0.014(3) 0.018(4) 0.021(4) -0.001(3) -0.001(3) 0.003(3)
C9 0.009(3) 0.026(4) 0.018(4) 0.005(3) 0.000(3) 0.005(3)
C8 0.011(3) 0.022(4) 0.018(4) -0.003(3) 0.001(3) 0.004(3)
C16 0.019(4) 0.024(4) 0.021(4) -0.002(3) -0.004(3) 0.002(3)
C13 0.018(4) 0.031(4) 0.025(4) 0.000(4) -0.002(3) 0.004(3)
C15 0.014(3) 0.024(4) 0.038(5) 0.003(3) -0.002(3) 0.000(3)
C12 0.014(3) 0.022(4) 0.022(4) -0.005(3) -0.003(3) 0.003(3)
C20 0.021(4) 0.026(4) 0.015(4) 0.000(3) -0.001(3) 0.004(3)
C21 0.021(4) 0.024(4) 0.020(4) 0.000(3) -0.002(3) 0.003(3)
C14 0.018(4) 0.023(4) 0.033(5) -0.010(3) -0.007(3) 0.003(3)
C22 0.029(4) 0.020(4) 0.015(4) -0.002(3) -0.001(3) 0.004(3)
C4 0.020(4) 0.023(4) 0.018(4) 0.003(3) 0.004(3) 0.004(3)
C3 0.015(3) 0.024(4) 0.014(4) 0.002(3) 0.000(3) 0.005(3)
C1 0.015(4) 0.017(4) 0.027(4) -0.001(3) -0.002(3) 0.001(3)
C18 0.025(4) 0.039(4) 0.015(4) -0.001(4) -0.001(3) 0.004(3)
C25 0.030(4) 0.014(4) 0.024(4) -0.001(3) -0.006(3) 0.005(3)
C24 0.045(5) 0.034(5) 0.018(4) -0.007(4) 0.006(4) -0.004(4)
C2 0.011(3) 0.028(4) 0.016(4) -0.004(3) -0.003(3) 0.003(3)
C19 0.019(4) 0.030(4) 0.024(5) 0.009(3) 0.003(3) 0.002(3)
C17 0.022(4) 0.028(4) 0.019(4) -0.007(3) -0.002(3) 0.000(3)
C5 0.013(3) 0.020(4) 0.020(4) -0.004(4) -0.002(3) 0.005(3)
C26 0.030(4) 0.020(4) 0.014(4) 0.002(3) -0.002(3) -0.005(4)
C27 0.039(5) 0.020(4) 0.028(4) 0.006(3) -0.003(4) 0.001(3)
C28 0.053(5) 0.044(5) 0.015(5) 0.003(4) 0.009(4) -0.010(4)
C23 0.024(4) 0.030(4) 0.055(5) -0.009(4) -0.006(4) 0.007(3)

loop_
_atom_type_symbol
_atom_type_description
_atom_type_scat_dispersion_real
_atom_type_scat_dispersion_imag
_atom_type_scat_source
C C 0.0033 0.0016 'International Tables Vol C Tables 4.2.6.8 and 6.1.1.4'
H H 0.0000 0.0000 'International Tables Vol C Tables 4.2.6.8 and 6.1.1.4'
N N 0.0061 0.0033 'International Tables Vol C Tables 4.2.6.8 and 6.1.1.4'
F F 0.0171 0.0103 'International Tables Vol C Tables 4.2.6.8 and 6.1.1.4'

loop_
_geom_angle_atom_site_label_1
_geom_angle_atom_site_label_2
_geom_angle_atom_site_label_3
_geom_angle
C8 N2 C5 116.8(5)
N1 C7 C8 121.5(5)
N1 C7 C9 119.0(5)
C8 C7 C9 119.5(5)
C9 C11 C17 117.4(5)
C9 C11 C12 120.5(5)
C17 C11 C12 122.1(5)
C7 N1 C6 116.8(5)
N1 C6 C5 121.7(5)
N1 C6 C1 119.9(5)
C5 C6 C1 118.3(5)
C16 C10 C12 120.2(5)
C16 C10 C8 120.0(5)
C12 C10 C8 119.9(5)
C20 C9 C11 120.4(5)
C20 C9 C7 119.6(5)
C11 C9 C7 120.0(5)
N2 C8 C7 121.5(5)
N2 C8 C10 118.7(5)
C7 C8 C10 119.8(5)
C15 C16 C10 120.7(5)
C15 C16 H16 119.7
C10 C16 H16 119.7
C14 C13 C12 121.9(5)
C14 C13 H13 119.0
C12 C13 H13 119.0
C16 C15 C14 119.4(6)
C16 C15 H15 120.3
C14 C15 H15 120.3
C13 C12 C10 117.4(5)
C13 C12 C11 122.5(5)
C10 C12 C11 120.1(5)
C19 C20 C9 120.7(5)
C19 C20 H20 119.6
C9 C20 H20 119.6
F1 C21 F2 105.8(4)
F1 C21 C2 112.6(5)
F2 C21 C2 109.3(4)
F1 C21 C22 109.4(4)
F2 C21 C22 105.2(4)
C2 C21 C22 113.9(5)
C13 C14 C15 120.5(6)
C13 C14 H14 119.8
C15 C14 H14 119.8
F3 C22 F4 107.0(4)
F3 C22 C23 108.9(5)
F4 C22 C23 107.0(5)
F3 C22 C21 109.2(5)
F4 C22 C21 106.9(4)
C23 C22 C21 117.3(5)
C3 C4 C5 122.0(5)
C3 C4 H4 119.0
C5 C4 H4 119.0
C4 C3 C2 119.2(5)
C4 C3 C25 114.9(5)
C2 C3 C25 125.8(5)
C2 C1 C6 122.4(5)
C2 C1 H1 118.8
C6 C1 H1 118.8
C17 C18 C19 121.3(5)
C17 C18 H18 119.4
C19 C18 H18 119.4
F10 C25 F11 105.3(4)
F10 C25 C3 113.4(5)
F11 C25 C3 109.2(4)
F10 C25 C26 109.6(4)
F11 C25 C26 106.4(5)
C3 C25 C26 112.5(5)
F7 C24 F9 110.0(5)
F7 C24 F8 105.1(6)
F9 C24 F8 107.6(5)
F7 C24 C23 110.9(6)
F9 C24 C23 112.2(6)
F8 C24 C23 110.8(5)
C1 C2 C3 118.6(5)
C1 C2 C21 114.9(5)
C3 C2 C21 126.4(5)
C20 C19 C18 119.1(6)
C20 C19 H19 120.4
C18 C19 H19 120.4
C18 C17 C11 121.1(5)
C18 C17 H17 119.5
C11 C17 H17 119.5
N2 C5 C6 121.6(5)
N2 C5 C4 119.1(5)
C6 C5 C4 119.3(5)
F13 C26 F12 107.1(4)
F13 C26 C25 107.9(5)
F12 C26 C25 109.4(4)
F13 C26 C27 108.3(5)
F12 C26 C27 107.8(5)
C25 C26 C27 116.0(5)
F15 C27 F14 108.2(5)
F15 C27 C28 109.4(5)
F14 C27 C28 107.3(5)
F15 C27 C26 108.8(5)
F14 C27 C26 108.1(5)
C28 C27 C26 114.9(5)
F17 C28 F16 110.8(7)
F17 C28 F18 107.3(5)
F16 C28 F18 106.6(6)
F17 C28 C27 111.6(6)
F16 C28 C27 111.4(5)
F18 C28 C27 108.9(6)
F5 C23 F6 107.9(6)
F5 C23 C22 112.3(5)
F6 C23 C22 107.0(5)
F5 C23 C24 107.6(6)
F6 C23 C24 104.8(5)
C22 C23 C24 116.7(5)

loop_
_geom_bond_atom_site_label_1
_geom_bond_atom_site_label_2
_geom_bond_distance
F10 C25 1.356(7)
F4 C22 1.358(6)
F3 C22 1.339(6)
F1 C21 1.344(6)
F12 C26 1.347(6)
F14 C27 1.339(7)
F13 C26 1.345(6)
F11 C25 1.360(6)
F2 C21 1.373(6)
F18 C28 1.330(7)
F7 C24 1.301(7)
F15 C27 1.324(7)
F6 C23 1.388(8)
F5 C23 1.285(8)
N2 C8 1.325(7)
N2 C5 1.360(7)
F16 C28 1.308(8)
F8 C24 1.347(7)
F9 C24 1.305(7)
C7 N1 1.329(7)
C7 C8 1.440(8)
C7 C9 1.467(8)
C11 C9 1.400(8)
C11 C17 1.409(8)
C11 C12 1.472(8)
N1 C6 1.355(7)
F17 C28 1.288(8)
C6 C5 1.399(8)
C6 C1 1.419(8)
C10 C16 1.402(8)
C10 C12 1.413(8)
C10 C8 1.461(8)
C9 C20 1.396(8)
C16 C15 1.368(8)
C16 H16 0.9300
C13 C14 1.364(8)
C13 C12 1.395(8)
C13 H13 0.9300
C15 C14 1.396(8)
C15 H15 0.9300
C20 C19 1.373(8)
C20 H20 0.9300
C21 C2 1.523(8)
C21 C22 1.558(9)
C14 H14 0.9300
C22 C23 1.526(9)
C4 C3 1.370(8)
C4 C5 1.412(8)
C4 H4 0.9300
C3 C2 1.438(8)
C3 C25 1.519(8)
C1 C2 1.372(8)
C1 H1 0.9300
C18 C17 1.362(8)
C18 C19 1.379(8)
C18 H18 0.9300
C25 C26 1.548(9)
C24 C23 1.531(10)
C19 H19 0.9300
C17 H17 0.9300
C26 C27 1.554(8)
C27 C28 1.535(10)
